data_1525580
loop_
_publ_author_name
'Aouad, H.'
'Maazaz, M.'
'Belharouak, I.'

_publ_section_title
;
 Crystal structure and luminescence properties of silver(I) doped
 polyphosphate Na Zn (P O3)3
;
_journal_name_full 'Materials Research Bulletin'
_journal_page_first 2457
_journal_page_last 2467
_journal_volume 35
_journal_year 2000
_chemical_formula_sum 'Na O9 P3 Zn'
_chemical_name_systematic 'Na Zn (P O3)3'
_space_group_IT_number 61
_symmetry_space_group_name_Hall '-P 2ac 2ab'
_symmetry_space_group_name_H-M 'P b c a'
_cell_angle_alpha 90
_cell_angle_beta 90
_cell_angle_gamma 90
_cell_formula_units_Z 16
_cell_length_a 14.259
_cell_length_b 14.234
_cell_length_c 14.238
_cell_volume 2889.782
_citation_journal_id_ASTM MRBUAC
_cod_data_source_file Aouad_MRBUAC_2000_310.cif
_cod_data_source_block Na1O9P3Zn1
_cod_original_cell_volume 2889.781
_cod_original_formula_sum 'Na1 O9 P3 Zn1'
_cod_database_code 1525580

loop_
_symmetry_equiv_pos_as_xyz
x,y,z
-x+1/2,-y,z+1/2
x+1/2,-y+1/2,-z
-x,y+1/2,-z+1/2
-x,-y,-z
x-1/2,y,-z-1/2
-x-1/2,y-1/2,z
x,-y-1/2,z-1/2

loop_
_atom_site_label
_atom_site_type_symbol
_atom_site_fract_x
_atom_site_fract_y
_atom_site_fract_z
_atom_site_occupancy
_atom_site_U_iso_or_equiv
O13 O-2 0.1248 0.4703 0.245 1 0.0
O3 O-2 0.4739 0.3369 0.4865 1 0.0
Na2 Na+1 0.5 0.5 0.5 1 0.0
P3 P+5 0.261 0.0214 0.4794 1 0.0
O17 O-2 0.4163 0.2726 0.2816 1 0.0
O11 O-2 0.2328 0.0728 0.2154 1 0.0
O8 O-2 0.1596 0.0284 0.0241 1 0.0
O12 O-2 0.2772 0.4096 0.2927 1 0.0
O14 O-2 0.4755 0.4685 0.3406 1 0.0
O1 O-2 0.4888 0.2726 0.1256 1 0.0
P2 P+5 0.2271 0.2259 0.5011 1 0.0
O6 O-2 0.2902 0.2631 0.4277 1 0.0
Zn1 Zn+2 0.1269 0.1136 0.131 1 0.0
O7 O-2 0.2552 0.3784 0.0291 1 0.0
P5 P+5 0.4749 0.0185 0.2356 1 0.0
P6 P+5 0.4874 0.2219 0.2254 1 0.0
O9 O-2 0.332 0.4756 0.4758 1 0.0
O16 O-2 0.4458 0.1208 0.1982 1 0.0
Na3 Na+1 0.2432 0.2613 0.2538 1 0.0
O4 O-2 0.1285 0.2098 0.4511 1 0.0
P1 P+5 0.0257 0.2452 0.4764 1 0.0
Na1 Na+1 0 0.5 0.5 1 0.0
O15 O-2 0.0207 0.0263 0.171 1 0.0
Zn2 Zn+2 0.3792 0.3688 0.3837 1 0.0
O2 O-2 0.0285 0.1667 0.0318 1 0.0
O10 O-2 0.2926 0.0514 0.3759 1 0.0
P4 P+5 0.2727 0 0.2778 1 0.0
O18 O-2 0.0837 0.2099 0.237 1 0.0
O5 O-2 0.2175 0.2227 0.0911 1 0.0
